data_2011057
loop_
_publ_author_name
'Figgis, Brian N.'
'Sobolev, Alexandre N.'
'Kucharski, Edward S.'
'Broughton, Vanessa'

_publ_section_title
;
 Rinneite, K~3~Na[FeCl~6~], at 293, 84 and 9.5K
;
_journal_issue 6
_journal_name_full 'Acta Crystallographica Section C'
_journal_page_first e228
_journal_page_last e229
_journal_paper_doi 10.1107/S0108270100006053
_journal_volume 56
_journal_year 2000
_chemical_formula_iupac 'K3 Na [Fe1 Cl6]'
_chemical_formula_moiety 'Fe Cl6 K3 Na'
_chemical_formula_sum 'Cl6 Fe K3 Na'
_chemical_formula_weight 408.84
_chemical_name_common rinneite
_chemical_name_systematic
;
 tripotassium sodium hexachloroferrate(II)
;
_space_group_IT_number 167
_symmetry_cell_setting trigonal
_symmetry_space_group_name_Hall '-R 3 2"c'
_symmetry_space_group_name_H-M 'R -3 c :H'
_audit_creation_method SHELXL-97
_cell_angle_alpha 90.0
_cell_angle_beta 90.0
_cell_angle_gamma 120.0
_cell_formula_units_Z 6
_cell_length_a 11.9220(10)
_cell_length_b 11.9220(10)
_cell_length_c 13.761(2)
_cell_measurement_reflns_used 14
_cell_measurement_temperature 84(2)
_cell_measurement_theta_max 20.5
_cell_measurement_theta_min 17.0
_cell_volume 1693.9(3)
_computing_cell_refinement 'P3/P4-PC Software'
_computing_data_collection 'P3/P4-PC Software (Siemens, 1991)'
_computing_data_reduction 'PROFIT (Streltsov & Zavodnik, 1989)'
_computing_molecular_graphics 'SHELXTL (Sheldrick, 1983)'
_computing_publication_material SHELXL97
_computing_structure_refinement 'SHELXL97 (Sheldrick, 1997)'
_computing_structure_solution 'SHELXS97 (Sheldrick, 1997)'
_diffrn_ambient_temperature 84(2)
_diffrn_measured_fraction_theta_full .999
_diffrn_measured_fraction_theta_max .999
_diffrn_measurement_device_type 'Syntex P21'
_diffrn_measurement_method \w-2\q
_diffrn_radiation_monochromator graphite
_diffrn_radiation_source 'fine-focus sealed tube'
_diffrn_radiation_type MoK\a
_diffrn_radiation_wavelength .71073
_diffrn_reflns_av_R_equivalents .028
_diffrn_reflns_av_sigmaI/netI .0105
_diffrn_reflns_limit_h_max 25
_diffrn_reflns_limit_h_min -25
_diffrn_reflns_limit_k_max 25
_diffrn_reflns_limit_k_min -25
_diffrn_reflns_limit_l_max 29
_diffrn_reflns_limit_l_min -29
_diffrn_reflns_number 37086
_diffrn_reflns_theta_full 50.10
_diffrn_reflns_theta_max 50.10
_diffrn_reflns_theta_min 3.42
_diffrn_standards_decay_% 2
_diffrn_standards_interval_count 100
_diffrn_standards_number 6
_exptl_absorpt_coefficient_mu 3.834
_exptl_absorpt_correction_T_max .377
_exptl_absorpt_correction_T_min .279
_exptl_absorpt_correction_type gaussian
_exptl_absorpt_process_details '(Xtal 3.4; Hall et al., 1994)'
_exptl_crystal_colour 'very pale yellow'
_exptl_crystal_density_diffrn 2.405
_exptl_crystal_density_method 'not measured'
_exptl_crystal_description Prism
_exptl_crystal_F_000 1176
_exptl_crystal_size_max .49
_exptl_crystal_size_mid .35
_exptl_crystal_size_min .33
_refine_diff_density_max .439
_refine_diff_density_min -.371
_refine_ls_extinction_coef .0047(2)
_refine_ls_extinction_method SHELXL97
_refine_ls_goodness_of_fit_ref 1.398
_refine_ls_matrix_type full
_refine_ls_number_parameters 20
_refine_ls_number_reflns 1991
_refine_ls_number_restraints 0
_refine_ls_restrained_S_all 1.398
_refine_ls_R_factor_all .020
_refine_ls_R_factor_gt .018
_refine_ls_shift/su_max .001
_refine_ls_shift/su_mean .000
_refine_ls_structure_factor_coef Fsqd
_refine_ls_weighting_details 'calc w = 1/[\s^2^(Fo^2^)+(0.0106P)^2^+0.7910P] where P = (Fo^2^+2Fc^2^)/3'
_refine_ls_weighting_scheme calc
_refine_ls_wR_factor_ref .036
_reflns_number_gt 1930
_reflns_number_total 1991
_reflns_threshold_expression >2sigma(I)
_cod_data_source_file qb0210.cif
_cod_data_source_block 84K
_cod_depositor_comments
;
The following automatic conversions were performed:
'_symmetry_cell_setting' value 'Trigonal' changed to 'trigonal' according
to '/home/saulius/struct/CIF-dictionaries/cif_core.dic' dictionary named
'cif_core.dic' version 2.4.1 from 2010-06-29.

Automatic conversion script
Id: cif_fix_enum 1527 2010-12-29 10:47:43Z saulius 

The following automatic conversions were performed:

'_chemical_melting_point' value 'not measured' was changed to '?' -
the value is undefined or not given.

'_symmetry_cell_setting' value
'Trigonal' changed to 'trigonal' according to
/home/saulius/struct/CIF-dictionaries/cif_core.dic dictionary named
'cif_core.dic' version 2.4.1 from
2010-06-29.

'_exptl_absorpt_correction_type' value 'Gaussian'
changed to 'gaussian' according to
/home/saulius/struct/CIF-dictionaries/cif_core.dic dictionary named
'cif_core.dic' version 2.4.1 from 2010-06-29.

Automatic conversion script
Id: cif_fix_values 1715 2011-07-08 13:25:40Z adriana 
;
_cod_original_sg_symbol_H-M 'R -3 c'
_cod_database_code 2011057
_cod_database_fobs_code 2011057

loop_
_symmetry_equiv_pos_as_xyz
'x, y, z'
'-y, x-y, z'
'-x+y, -x, z'
'y, x, -z+1/2'
'x-y, -y, -z+1/2'
'-x, -x+y, -z+1/2'
'x+2/3, y+1/3, z+1/3'
'-y+2/3, x-y+1/3, z+1/3'
'-x+y+2/3, -x+1/3, z+1/3'
'y+2/3, x+1/3, -z+5/6'
'x-y+2/3, -y+1/3, -z+5/6'
'-x+2/3, -x+y+1/3, -z+5/6'
'x+1/3, y+2/3, z+2/3'
'-y+1/3, x-y+2/3, z+2/3'
'-x+y+1/3, -x+2/3, z+2/3'
'y+1/3, x+2/3, -z+7/6'
'x-y+1/3, -y+2/3, -z+7/6'
'-x+1/3, -x+y+2/3, -z+7/6'
'-x, -y, -z'
'y, -x+y, -z'
'x-y, x, -z'
'-y, -x, z-1/2'
'-x+y, y, z-1/2'
'x, x-y, z-1/2'
'-x+2/3, -y+1/3, -z+1/3'
'y+2/3, -x+y+1/3, -z+1/3'
'x-y+2/3, x+1/3, -z+1/3'
'-y+2/3, -x+1/3, z-1/6'
'-x+y+2/3, y+1/3, z-1/6'
'x+2/3, x-y+1/3, z-1/6'
'-x+1/3, -y+2/3, -z+2/3'
'y+1/3, -x+y+2/3, -z+2/3'
'x-y+1/3, x+2/3, -z+2/3'
'-y+1/3, -x+2/3, z+1/6'
'-x+y+1/3, y+2/3, z+1/6'
'x+1/3, x-y+2/3, z+1/6'

loop_
_atom_site_label
_atom_site_fract_x
_atom_site_fract_y
_atom_site_fract_z
_atom_site_U_iso_or_equiv
_atom_site_adp_type
_atom_site_calc_flag
_atom_site_refinement_flags
_atom_site_occupancy
_atom_site_disorder_assembly
_atom_site_disorder_group
_atom_site_type_symbol
Fe .0000 .0000 .0000 .00521(2) Uani d S 1 . . Fe
K .289724(12) .3333 .0833 .00863(2) Uani d S 1 . . K
Na .0000 .0000 .2500 .00987(8) Uani d S 1 . . Na
Cl .180781(10) .027362(11) .107931(8) .00760(2) Uani d . 1 . . Cl

loop_
_atom_site_aniso_label
_atom_site_aniso_U_11
_atom_site_aniso_U_22
_atom_site_aniso_U_33
_atom_site_aniso_U_12
_atom_site_aniso_U_13
_atom_site_aniso_U_23
Fe .00549(3) .00549(3) .00464(5) .00275(2) .000 .000
K .00862(3) .00826(4) .00890(5) .00413(2) -.00083(2) -.00165(3)
Na .01173(12) .01173(12) .00614(17) .00587(6) .000 .000
Cl .00706(4) .00934(4) .00697(4) .00453(3) -.00078(2) -.00015(3)

loop_
_atom_type_symbol
_atom_type_description
_atom_type_scat_dispersion_real
_atom_type_scat_dispersion_imag
_atom_type_scat_source
Na Na .0362 .0249 'International Tables Vol C Tables 4.2.6.8 and 6.1.1.4'
Cl Cl .1484 .1585 'International Tables Vol C Tables 4.2.6.8 and 6.1.1.4'
K K .2009 .2494 'International Tables Vol C Tables 4.2.6.8 and 6.1.1.4'
Fe Fe .3463 .8444 'International Tables Vol C Tables 4.2.6.8 and 6.1.1.4'

loop_
_geom_angle_atom_site_label_1
_geom_angle_atom_site_label_2
_geom_angle_atom_site_label_3
_geom_angle_site_symmetry_1
_geom_angle_site_symmetry_3
_geom_angle
_geom_angle_publ_flag
Cl Fe Cl 19 . 180.000(6) no
Cl Fe Cl 19 20 88.336(8) no
Cl Fe Cl . 20 91.664(7) no
Cl Fe Cl 19 21 88.336(8) no
Cl Fe Cl . 21 91.664(8) no
Cl Fe Cl 20 21 88.336(8) no
Cl Fe Cl 19 2 91.664(8) no
Cl Fe Cl . 2 88.336(8) no
Cl Fe Cl 20 2 180.000(6) no
Cl Fe Cl 21 2 91.664(7) no
Cl Fe Cl 19 3 91.664(8) no
Cl Fe Cl . 3 88.336(8) ?
Cl Fe Cl 20 3 91.664(8) no
Cl Fe Cl 21 3 180.000(10) no
Cl Fe Cl 3 2 88.336(8) no
Cl Fe Na 19 . 126.433(5) no
Cl Fe Na . . 53.567(5) no
Cl Fe Na 20 . 126.433(5) no
Cl Fe Na 21 . 126.433(5) no
Cl Fe Na 3 . 53.567(5) no
Cl Fe Na 2 . 53.567(5) no
Cl Fe Na 19 19 53.567(5) no
Cl Fe Na . 19 126.433(5) no
Cl Fe Na 20 19 53.567(5) no
Cl Fe Na 21 19 53.567(5) no
Cl Fe Na 3 19 126.433(5) no
Cl Fe Na 2 19 126.433(5) no
Na Fe Na . 19 180.0 no
Cl Fe K 19 19 55.107(3) no
Cl Fe K . 19 124.893(3) no
Cl Fe K 20 19 56.968(3) no
Cl Fe K 21 19 126.515(8) no
Cl Fe K 3 19 53.485(8) no
Cl Fe K 2 19 123.032(3) no
Na Fe K . 19 107.041(3) no
Na Fe K 19 19 72.959(3) no
Cl Fe K 19 . 124.893(3) no
Cl Fe K . . 55.107(3) no
Cl Fe K 20 . 123.032(3) no
Cl Fe K 21 . 53.485(8) no
Cl Fe K 3 . 126.515(8) no
Cl Fe K 2 . 56.968(3) no
Na Fe K . . 72.959(3) no
Na Fe K 19 . 107.041(3) no
K Fe K 19 . 180.000(4) no
Cl Fe K 19 3 123.032(3) no
Cl Fe K . 3 56.968(3) no
Cl Fe K 20 3 53.485(8) no
Cl Fe K 21 3 124.893(3) no
Cl Fe K 3 3 55.107(3) no
Cl Fe K 2 3 126.515(8) no
Na Fe K . 3 72.959(3) no
Na Fe K 19 3 107.041(3) no
K Fe K 19 3 68.212(2) no
K Fe K . 3 111.788(3) no
Cl Fe K 19 2 53.485(8) no
Cl Fe K . 2 126.515(8) no
Cl Fe K 20 2 124.893(3) no
Cl Fe K 21 2 123.032(3) no
Cl Fe K 3 2 56.968(3) no
Cl Fe K 2 2 55.107(3) no
Na Fe K . 2 72.959(3) no
Na Fe K 19 2 107.041(3) no
K Fe K 19 2 68.212(2) no
K Fe K . 2 111.788(2) no
K Fe K 3 2 111.788(2) no
Cl K Cl 34 21 153.734(7) no
Cl K Cl 34 29 130.279(5) no
Cl K Cl 21 29 73.150(8) no
Cl K Cl 34 25 73.148(8) no
Cl K Cl 21 25 130.281(5) no
Cl K Cl 29 25 76.588(10) no
Cl K Cl 34 17_554 68.551(6) no
Cl K Cl 21 17_554 116.090(6) no
Cl K Cl 29 17_554 73.775(4) no
Cl K Cl 25 17_554 91.342(4) no
Cl K Cl 34 . 116.090(6) no
Cl K Cl 21 . 68.550(6) no
Cl K Cl 29 . 91.344(4) no
Cl K Cl 25 . 73.777(4) no
Cl K Cl 17_554 . 161.231(6) no
Cl K Cl 34 18_554 67.538(6) no
Cl K Cl 21 18_554 90.534(4) no
Cl K Cl 29 18_554 122.074(4) no
Cl K Cl 25 18_554 139.160(4) no
Cl K Cl 17_554 18_554 64.594(4) no
Cl K Cl . 18_554 134.151(4) no
Cl K Cl 34 2 90.535(4) no
Cl K Cl 21 2 67.537(6) no
Cl K Cl 29 2 139.161(4) no
Cl K Cl 25 2 122.074(4) no
Cl K Cl 17_554 2 134.151(4) no
Cl K Cl . 2 64.593(4) no
Cl K Cl 18_554 2 69.776(5) no
Cl K Fe 34 16_554 39.655(3) no
Cl K Fe 21 16_554 126.836(3) no
Cl K Fe 29 16_554 113.330(3) no
Cl K Fe 25 16_554 101.096(5) no
Cl K Fe 17_554 16_554 39.568(3) no
Cl K Fe . 16_554 153.271(4) no
Cl K Fe 18_554 16_554 39.431(3) no
Cl K Fe 2 16_554 99.052(4) no
Cl K Fe 34 . 126.836(3) no
Cl K Fe 21 . 39.655(3) no
Cl K Fe 29 . 101.097(5) no
Cl K Fe 25 . 113.332(3) no
Cl K Fe 17_554 . 153.270(4) no
Cl K Fe . . 39.568(3) no
Cl K Fe 18_554 . 99.051(4) no
Cl K Fe 2 . 39.430(3) no
Fe K Fe 16_554 . 135.961(4) no
Cl K Na 34 13_554 88.201(9) no
Cl K Na 21 13_554 83.078(8) no
Cl K Na 29 13_554 82.664(6) no
Cl K Na 25 13_554 130.726(4) no
Cl K Na 17_554 13_554 39.665(3) no
Cl K Na . 13_554 151.500(4) no
Cl K Na 18_554 13_554 39.724(3) no
Cl K Na 2 13_554 102.749(4) no
Fe K Na 16_554 13_554 48.551(7) no
Fe K Na . 13_554 114.284(5) no
Cl K K 34 20 153.376(3) no
Cl K K 21 20 48.602(4) no
Cl K K 29 20 48.548(4) no
Cl K K 25 20 81.853(8) no
Cl K K 17_554 20 122.024(5) no
Cl K K . 20 45.792(5) no
Cl K K 18_554 20 138.589(5) no
Cl K K 2 20 95.165(2) no
Fe K K 16_554 20 160.851(3) no
Fe K K . 20 55.8940(10) no
Na K K 13_554 20 115.634(9) no
Cl Na Cl 3 4 148.928(5) no
Cl Na Cl 3 6 89.514(10) no
Cl Na Cl 4 6 76.796(8) no
Cl Na Cl 3 5 127.504(7) no
Cl Na Cl 4 5 76.796(8) no
Cl Na Cl 6 5 76.796(8) no
Cl Na Cl 3 . 76.796(8) no
Cl Na Cl 4 . 127.504(7) no
Cl Na Cl 6 . 148.928(5) no
Cl Na Cl 5 . 89.514(10) no
Cl Na Cl 3 2 76.796(8) no
Cl Na Cl 4 2 89.514(10) no
Cl Na Cl 6 2 127.504(6) no
Cl Na Cl 5 2 148.928(5) no
Cl Na Cl . 2 76.796(8) no
Cl Na Fe 3 4 134.176(5) no
Cl Na Fe 4 4 45.824(5) no
Cl Na Fe 6 4 45.824(5) no
Cl Na Fe 5 4 45.824(5) no
Cl Na Fe . 4 134.176(5) no
Cl Na Fe 2 4 134.176(5) no
Cl Na Fe 3 . 45.824(5) no
Cl Na Fe 4 . 134.176(5) no
Cl Na Fe 6 . 134.176(5) no
Cl Na Fe 5 . 134.176(5) no
Cl Na Fe . . 45.824(5) no
Cl Na Fe 2 . 45.824(5) no
Fe Na Fe 4 . 180.0 no
Cl Na K 3 7_445 86.099(8) no
Cl Na K 4 7_445 104.307(9) no
Cl Na K 6 7_445 48.763(4) no
Cl Na K 5 7_445 47.111(4) no
Cl Na K . 7_445 101.876(6) no
Cl Na K 2 7_445 162.722(2) no
Fe Na K 4 7_445 58.490(4) no
Fe Na K . 7_445 121.510(4) no
Cl Na K 3 2 48.764(4) no
Cl Na K 4 2 101.875(6) no
Cl Na K 6 2 86.099(8) no
Cl Na K 5 2 162.722(2) no
Cl Na K . 2 104.307(9) no
Cl Na K 2 2 47.111(4) no
Fe Na K 4 2 121.510(4) no
Fe Na K . 2 58.490(4) no
K Na K 7_445 2 118.401(4) no
Cl Na K 3 3 47.111(4) no
Cl Na K 4 3 162.722(2) no
Cl Na K 6 3 101.875(6) no
Cl Na K 5 3 86.099(8) no
Cl Na K . 3 48.764(4) no
Cl Na K 2 3 104.307(9) no
Fe Na K 4 3 121.510(4) no
Fe Na K . 3 58.490(4) no
K Na K 7_445 3 64.366(8) no
K Na K 2 3 95.179(6) no
Cl Na K 3 . 104.307(9) no
Cl Na K 4 . 86.099(8) no
Cl Na K 6 . 162.722(2) no
Cl Na K 5 . 101.875(6) no
Cl Na K . . 47.111(4) no
Cl Na K 2 . 48.764(4) no
Fe Na K 4 . 121.510(4) no
Fe Na K . . 58.490(4) no
K Na K 7_445 . 140.938(4) no
K Na K 2 . 95.179(6) no
K Na K 3 . 95.179(6) no
Fe Cl Na . . 80.609(10) no
Fe Cl K . 20 86.860(10) no
Na Cl K . 20 167.394(4) no
Fe Cl K . 25 168.357(5) no
Na Cl K . 25 96.949(10) no
K Cl K 20 25 95.060(9) no
Fe Cl K . . 85.326(4) no
Na Cl K . . 93.225(4) no
K Cl K 20 . 87.080(3) no
K Cl K 25 . 106.223(4) no
Fe Cl K . 3 83.602(3) no
Na Cl K . 3 91.513(3) no
K Cl K 20 3 85.695(3) no
K Cl K 25 3 85.091(3) no
K Cl K . 3 167.083(4) no

loop_
_geom_bond_atom_site_label_1
_geom_bond_atom_site_label_2
_geom_bond_site_symmetry_2
_geom_bond_distance
_geom_bond_publ_flag
Fe Cl 19 2.5009(2) no
Fe Cl . 2.5009(2) ?
Fe Cl 20 2.5009(2) no
Fe Cl 21 2.5009(2) no
Fe Cl 2 2.5009(2) no
Fe Cl 3 2.5009(2) no
Fe Na . 3.4402(5) ?
Fe Na 19 3.4402(5) no
Fe K . 3.9130(3) ?
Fe K 19 3.9130(3) no
Fe K 20 3.9130(3) no
Fe K 2 3.9130(3) no
K Cl 34 3.1496(3) no
K Cl 21 3.1497(4) ?
K Cl 29 3.1875(3) no
K Cl 25 3.1876(3) no
K Cl 17_554 3.2202(3) no
K Cl . 3.2203(3) no
K Cl 18_554 3.3011(3) no
K Cl 2 3.3011(3) no
K Fe 16_554 3.9130(3) no
K Na 13_554 4.3883(3) ?
K K 20 4.3883(3) ?
Na Cl 3 2.8055(3) no
Na Cl 4 2.8055(3) no
Na Cl 6 2.8055(3) no
Na Cl 5 2.8055(3) no
Na Cl . 2.8055(3) ?
Na Cl 2 2.8055(3) no
Na Fe 4 3.4402(5) no
Na K 7_445 4.3883(3) no
Na K 2 4.3883(3) no
Na K 3 4.3883(3) no
Cl K 20 3.1497(3) no
Cl K 25 3.1876(3) no
Cl K 3 3.3011(3) no

loop_
_cod_related_entry_id
_cod_related_entry_database
_cod_related_entry_code
1 AMCSD 0010320
